data_2237657
loop_
_publ_author_name
'Thabti, Salima'
'Djedouani, Amel'
'Bendaas, Abderrahmen'
'Boufas, Sihem'
'Loui, R\'emi'
'Mandon, Dominique'

_publ_section_title
;
 4-Hydroxy-6-methyl-3-[3-(thiophen-2-yl)acryloyl]-2<i>H</i>-pyran-2-one
;
_journal_coeditor_code LD2095
_journal_issue 4
_journal_name_full 'Acta Crystallographica Section E'
_journal_page_first o524
_journal_page_last o525
_journal_paper_doi 10.1107/S1600536813003826
_journal_volume 69
_journal_year 2013
_chemical_formula_iupac 'C13 H10 O4 S'
_chemical_formula_moiety 'C13 H10 O4 S'
_chemical_formula_sum 'C13 H10 O4 S'
_chemical_formula_weight 262.27
_chemical_name_systematic
;
4-Hydroxy-6-methyl-3-[3-(thiophen-2-yl)acryloyl]-2<i>H</i>-pyran-2-one
;
_space_group_IT_number 2
_symmetry_cell_setting triclinic
_symmetry_space_group_name_Hall '-P 1'
_symmetry_space_group_name_H-M 'P -1'
_atom_sites_solution_hydrogens geom
_atom_sites_solution_primary direct
_atom_sites_solution_secondary difmap
_audit_creation_method SHELXL97
_cell_angle_alpha 87.7700(10)
_cell_angle_beta 87.779(3)
_cell_angle_gamma 80.678(4)
_cell_formula_units_Z 4
_cell_length_a 8.0737(4)
_cell_length_b 9.9428(5)
_cell_length_c 15.0887(8)
_cell_measurement_reflns_used 102968
_cell_measurement_temperature 293(2)
_cell_measurement_theta_max 27.485
_cell_measurement_theta_min 2.91
_cell_volume 1193.70(11)
_computing_cell_refinement 'DENZO-SMN (Otwinowski & Minor, 1997)'
_computing_data_collection 'COLLECT (Nonius, 2002)'
_computing_data_reduction 'EvalCCD (Duisenberg <i>et al.</i>, 2003)'
_computing_molecular_graphics
;ORTEP-3 for Windows (Farrugia, 2012) and
<i>Mercury</i> (Macrae <i>et al.</i>, 2006)
;
_computing_publication_material 'WinGX (Farrugia, 2012) and PARST (Nardelli, 1995)'
_computing_structure_refinement 'SHELXL97 (Sheldrick, 2008)'
_computing_structure_solution 'SIR97 (Altomare <i>et al.</i>, 1999)'
_diffrn_ambient_temperature 293(2)
_diffrn_detector_area_resol_mean 9
_diffrn_measured_fraction_theta_full 0.996
_diffrn_measured_fraction_theta_max 0.996
_diffrn_measurement_device_type 'Nonius KappaCCD'
_diffrn_measurement_method 'CCD rotation images, thin slices'
_diffrn_radiation_monochromator graphite
_diffrn_radiation_source 'Enraf Nonius FR590'
_diffrn_radiation_type MoK\a
_diffrn_radiation_wavelength 0.71073
_diffrn_reflns_av_R_equivalents 0.0364
_diffrn_reflns_limit_h_max 11
_diffrn_reflns_limit_h_min -11
_diffrn_reflns_limit_k_max 13
_diffrn_reflns_limit_k_min -13
_diffrn_reflns_limit_l_max 21
_diffrn_reflns_limit_l_min -21
_diffrn_reflns_number 25106
_diffrn_reflns_theta_full 30.01
_diffrn_reflns_theta_max 30.01
_diffrn_reflns_theta_min 2.08
_diffrn_standards_number 0
_exptl_absorpt_coefficient_mu 0.274
_exptl_absorpt_correction_T_max 0.9472
_exptl_absorpt_correction_T_min 0.8752
_exptl_absorpt_correction_type multi-scan
_exptl_absorpt_process_details '(SADABS; Sheldrick, 2002)'
_exptl_crystal_colour brown
_exptl_crystal_density_diffrn 1.459
_exptl_crystal_density_method 'not measured'
_exptl_crystal_description block
_exptl_crystal_F_000 544
_exptl_crystal_size_max 0.5
_exptl_crystal_size_mid 0.4
_exptl_crystal_size_min 0.2
_refine_diff_density_max 0.967
_refine_diff_density_min -0.296
_refine_ls_extinction_method none
_refine_ls_goodness_of_fit_ref 1.06
_refine_ls_hydrogen_treatment constr
_refine_ls_matrix_type full
_refine_ls_number_parameters 326
_refine_ls_number_reflns 6954
_refine_ls_number_restraints 0
_refine_ls_restrained_S_all 1.06
_refine_ls_R_factor_all 0.0739
_refine_ls_R_factor_gt 0.0539
_refine_ls_shift/su_max 0.001
_refine_ls_shift/su_mean 0
_refine_ls_structure_factor_coef Fsqd
_refine_ls_weighting_details 'calc w=1/[\s^2^(Fo^2^)+(0.0755P)^2^+0.7470P] where P=(Fo^2^+2Fc^2^)/3'
_refine_ls_weighting_scheme calc
_refine_ls_wR_factor_gt 0.1455
_refine_ls_wR_factor_ref 0.1568
_reflns_number_gt 5295
_reflns_number_total 6954
_reflns_threshold_expression I>2\s(I)
_cod_data_source_file ld2095.cif
_cod_data_source_block I
_cod_database_code 2237657
_cod_database_fobs_code 2237657

loop_
_symmetry_equiv_pos_as_xyz
'x, y, z'
'-x, -y, -z'

loop_
_atom_site_type_symbol
_atom_site_label
_atom_site_fract_x
_atom_site_fract_y
_atom_site_fract_z
_atom_site_U_iso_or_equiv
_atom_site_adp_type
_atom_site_calc_flag
_atom_site_refinement_flags
_atom_site_occupancy
_atom_site_symmetry_multiplicity
S S2 0.46904(7) 0.30887(5) 0.54080(4) 0.03338(14) Uani d . 1 1
S S1 0.88623(7) 0.31448(5) 0.04850(4) 0.03337(14) Uani d . 1 1
O O2 0.57005(19) -0.13416(14) -0.19215(9) 0.0300(3) Uani d . 1 1
O O4 0.7556(2) -0.19703(16) 0.10407(10) 0.0363(3) Uani d . 1 1
O O3 0.6293(2) -0.36848(16) 0.03371(11) 0.0417(4) Uani d . 1 1
H H33 0.6698 -0.3296 0.0725 0.063 Uiso calc R 1 1
O O5 0.99995(19) -0.14198(15) 0.30123(10) 0.0311(3) Uani d . 1 1
O O8 0.8369(2) -0.18574(16) 0.60568(10) 0.0351(3) Uani d . 1 1
O O7 1.0375(2) -0.35666(17) 0.53507(11) 0.0423(4) Uani d . 1 1
H H77 0.9792 -0.3154 0.5741 0.063 Uiso calc R 1 1
O O6 0.8273(2) 0.03013(16) 0.35590(11) 0.0415(4) Uani d . 1 1
O O1 0.6537(2) 0.04135(16) -0.13444(11) 0.0400(4) Uani d . 1 1
C C17 0.9154(2) -0.15767(19) 0.45626(13) 0.0247(4) Uani d . 1 1
C C4 0.6592(2) -0.15850(18) -0.04027(12) 0.0237(4) Uani d . 1 1
C C1 0.5297(3) -0.2617(2) -0.18823(14) 0.0301(4) Uani d . 1 1
C C5 0.6115(3) -0.2898(2) -0.03754(14) 0.0281(4) Uani d . 1 1
C C2 0.5453(3) -0.3400(2) -0.11347(15) 0.0324(4) Uani d . 1 1
H H2 0.5133 -0.4258 -0.1114 0.039 Uiso calc R 1 1
C C9 0.9119(3) 0.1816(2) 0.12658(13) 0.0296(4) Uani d . 1 1
C C3 0.6316(2) -0.0752(2) -0.12040(13) 0.0263(4) Uani d . 1 1
C C22 0.5087(3) 0.1834(2) 0.62381(13) 0.0277(4) Uani d . 1 1
C C14 1.0980(3) -0.2661(2) 0.30732(14) 0.0300(4) Uani d . 1 1
C C25 0.3326(3) 0.4103(2) 0.60884(17) 0.0385(5) Uani d . 1 1
H H25 0.275 0.4954 0.5916 0.046 Uiso calc R 1 1
C C19 0.8208(2) -0.1100(2) 0.53485(13) 0.0269(4) Uani d . 1 1
C C18 0.9056(3) -0.0812(2) 0.37306(13) 0.0275(4) Uani d . 1 1
C C16 1.0214(3) -0.2859(2) 0.46114(14) 0.0291(4) Uani d . 1 1
C C10 0.9849(3) 0.2172(2) 0.20074(14) 0.0346(5) Uani d . 1 1
H H10 1.0118 0.1582 0.2493 0.042 Uiso calc R 1 1
C C6 0.7344(2) -0.1158(2) 0.03667(13) 0.0269(4) Uani d . 1 1
C C21 0.6233(3) 0.0584(2) 0.61300(14) 0.0291(4) Uani d . 1 1
H H21 0.6401 -0.0005 0.6624 0.035 Uiso calc R 1 1
C C23 0.4178(3) 0.2221(2) 0.69960(14) 0.0325(4) Uani d . 1 1
H H23 0.4214 0.1682 0.7515 0.039 Uiso calc R 1 1
C C20 0.7082(2) 0.0192(2) 0.53790(13) 0.0281(4) Uani d . 1 1
H H20 0.6947 0.0754 0.4871 0.034 Uiso calc R 1 1
C C15 1.1117(3) -0.3389(2) 0.38406(15) 0.0321(4) Uani d . 1 1
H H15 1.18 -0.4237 0.3869 0.038 Uiso calc R 1 1
C C7 0.7857(3) 0.0168(2) 0.04186(14) 0.0307(4) Uani d . 1 1
H H7 0.77 0.0782 -0.0063 0.037 Uiso calc R 1 1
C C13 0.4714(3) -0.2980(3) -0.27485(17) 0.0445(6) Uani d . 1 1
H H13A 0.4448 -0.3887 -0.2704 0.067 Uiso calc R 1 1
H H13B 0.5586 -0.2938 -0.3195 0.067 Uiso calc R 1 1
H H13C 0.3732 -0.2349 -0.2907 0.067 Uiso calc R 1 1
C C24 0.3181(3) 0.3516(2) 0.69120(16) 0.0374(5) Uani d . 1 1
H H24 0.25 0.3927 0.7369 0.045 Uiso calc R 1 1
C C12 0.9682(3) 0.4177(2) 0.11694(16) 0.0383(5) Uani d . 1 1
H H12 0.9796 0.5076 0.1023 0.046 Uiso calc R 1 1
C C26 1.1800(3) -0.3059(3) 0.22020(16) 0.0414(5) Uani d . 1 1
H H26A 1.2477 -0.3943 0.2264 0.062 Uiso calc R 1 1
H H26B 1.2496 -0.2403 0.2004 0.062 Uiso calc R 1 1
H H26C 1.0955 -0.3088 0.1776 0.062 Uiso calc R 1 1
C C11 1.0149(3) 0.3533(2) 0.19538(15) 0.0377(5) Uani d . 1 1
H H11 1.0615 0.3944 0.2405 0.045 Uiso calc R 1 1
C C8 0.8554(3) 0.0524(2) 0.11472(14) 0.0318(4) Uani d . 1 1
H H8 0.8688 -0.0112 0.1618 0.038 Uiso calc R 1 1

loop_
_atom_site_aniso_label
_atom_site_aniso_U_11
_atom_site_aniso_U_22
_atom_site_aniso_U_33
_atom_site_aniso_U_12
_atom_site_aniso_U_13
_atom_site_aniso_U_23
S2 0.0367(3) 0.0325(3) 0.0306(3) -0.0057(2) -0.0036(2) 0.0072(2)
S1 0.0414(3) 0.0313(3) 0.0277(3) -0.0072(2) -0.0059(2) 0.00652(19)
O2 0.0375(8) 0.0285(7) 0.0251(7) -0.0092(6) -0.0039(6) 0.0036(5)
O4 0.0454(9) 0.0397(8) 0.0232(7) -0.0067(7) -0.0021(6) 0.0069(6)
O3 0.0556(10) 0.0352(8) 0.0370(9) -0.0179(7) -0.0078(7) 0.0151(7)
O5 0.0372(8) 0.0296(7) 0.0260(7) -0.0057(6) 0.0022(6) 0.0035(6)
O8 0.0415(9) 0.0384(8) 0.0233(7) -0.0013(7) -0.0040(6) 0.0069(6)
O7 0.0514(10) 0.0375(8) 0.0315(8) 0.0106(7) -0.0033(7) 0.0088(6)
O6 0.0513(10) 0.0331(8) 0.0341(8) 0.0057(7) 0.0066(7) 0.0135(6)
O1 0.0604(11) 0.0289(7) 0.0338(8) -0.0165(7) -0.0139(7) 0.0116(6)
C17 0.0250(9) 0.0250(8) 0.0243(9) -0.0052(7) -0.0034(7) 0.0028(7)
C4 0.0244(9) 0.0227(8) 0.0235(9) -0.0036(6) 0.0014(7) 0.0035(7)
C1 0.0271(9) 0.0295(9) 0.0345(11) -0.0064(8) -0.0013(8) -0.0029(8)
C5 0.0283(9) 0.0257(9) 0.0301(10) -0.0057(7) 0.0017(7) 0.0060(7)
C2 0.0319(10) 0.0256(9) 0.0407(12) -0.0084(8) -0.0013(8) 0.0013(8)
C9 0.0350(10) 0.0291(9) 0.0247(9) -0.0054(8) -0.0039(8) 0.0043(7)
C3 0.0277(9) 0.0269(9) 0.0243(9) -0.0048(7) -0.0020(7) 0.0033(7)
C22 0.0283(9) 0.0285(9) 0.0267(9) -0.0068(7) -0.0028(7) 0.0037(7)
C14 0.0300(10) 0.0272(9) 0.0349(11) -0.0105(8) 0.0010(8) -0.0028(8)
C25 0.0370(12) 0.0305(10) 0.0457(13) 0.0024(9) -0.0084(10) 0.0001(9)
C19 0.0272(9) 0.0281(9) 0.0264(9) -0.0072(7) -0.0043(7) 0.0017(7)
C18 0.0287(9) 0.0271(9) 0.0268(9) -0.0059(7) 0.0006(7) 0.0035(7)
C16 0.0298(10) 0.0286(9) 0.0287(10) -0.0044(8) -0.0058(8) 0.0044(8)
C10 0.0419(12) 0.0382(11) 0.0255(10) -0.0130(9) -0.0025(8) 0.0048(8)
C6 0.0261(9) 0.0274(9) 0.0258(9) -0.0003(7) 0.0011(7) 0.0009(7)
C21 0.0301(10) 0.0296(9) 0.0279(10) -0.0064(8) -0.0030(8) 0.0044(8)
C23 0.0341(11) 0.0337(10) 0.0292(10) -0.0050(8) -0.0010(8) 0.0020(8)
C20 0.0271(9) 0.0293(9) 0.0278(10) -0.0045(7) -0.0031(7) 0.0040(7)
C15 0.0309(10) 0.0272(9) 0.0372(11) -0.0019(8) -0.0014(8) -0.0007(8)
C7 0.0330(10) 0.0292(9) 0.0293(10) -0.0046(8) -0.0019(8) 0.0049(8)
C13 0.0505(14) 0.0449(13) 0.0406(13) -0.0123(11) -0.0105(11) -0.0052(10)
C24 0.0352(11) 0.0369(11) 0.0383(12) 0.0001(9) 0.0007(9) -0.0060(9)
C12 0.0479(13) 0.0301(10) 0.0389(12) -0.0129(9) -0.0022(10) 0.0023(9)
C26 0.0508(14) 0.0373(11) 0.0379(12) -0.0143(10) 0.0099(10) -0.0064(9)
C11 0.0468(13) 0.0400(11) 0.0293(11) -0.0156(10) -0.0020(9) -0.0037(9)
C8 0.0346(11) 0.0321(10) 0.0274(10) -0.0034(8) 0.0013(8) 0.0042(8)

loop_
_atom_type_symbol
_atom_type_description
_atom_type_scat_dispersion_real
_atom_type_scat_dispersion_imag
_atom_type_scat_source
C C 0.0033 0.0016 'International Tables Vol C Tables 4.2.6.8 and 6.1.1.4'
H H 0 0 'International Tables Vol C Tables 4.2.6.8 and 6.1.1.4'
O O 0.0106 0.006 'International Tables Vol C Tables 4.2.6.8 and 6.1.1.4'
S S 0.1246 0.1234 'International Tables Vol C Tables 4.2.6.8 and 6.1.1.4'

loop_
_geom_angle_atom_site_label_1
_geom_angle_atom_site_label_2
_geom_angle_atom_site_label_3
_geom_angle
C25 S2 C22 91.77(11)
C12 S1 C9 91.51(10)
C1 O2 C3 123.26(16)
C5 O3 H33 109.5
C14 O5 C18 123.20(16)
C16 O7 H77 109.5
C16 C17 C19 118.31(17)
C16 C17 C18 118.88(18)
C19 C17 C18 122.81(17)
C5 C4 C6 118.36(17)
C5 C4 C3 118.30(17)
C6 C4 C3 123.34(17)
C2 C1 O2 121.62(19)
C2 C1 C13 127.2(2)
O2 C1 C13 111.21(19)
O3 C5 C4 121.18(18)
O3 C5 C2 118.20(18)
C4 C5 C2 120.61(18)
C1 C2 C5 119.11(18)
C1 C2 H2 120.4
C5 C2 H2 120.4
C10 C9 C8 125.57(19)
C10 C9 S1 111.12(16)
C8 C9 S1 123.26(15)
O1 C3 O2 114.36(17)
O1 C3 C4 128.67(18)
O2 C3 C4 116.96(16)
C23 C22 C21 125.88(19)
C23 C22 S2 110.40(15)
C21 C22 S2 123.71(16)
C15 C14 O5 121.52(19)
C15 C14 C26 127.2(2)
O5 C14 C26 111.28(19)
C24 C25 S2 111.97(17)
C24 C25 H25 124
S2 C25 H25 124
O8 C19 C17 118.31(18)
O8 C19 C20 118.39(19)
C17 C19 C20 123.31(17)
O6 C18 O5 114.24(18)
O6 C18 C17 129.1(2)
O5 C18 C17 116.70(17)
O7 C16 C17 121.05(19)
O7 C16 C15 118.95(19)
C17 C16 C15 120.00(18)
C9 C10 C11 112.55(19)
C9 C10 H10 123.7
C11 C10 H10 123.7
O4 C6 C4 118.89(18)
O4 C6 C7 117.96(18)
C4 C6 C7 123.15(17)
C20 C21 C22 125.64(19)
C20 C21 H21 117.2
C22 C21 H21 117.2
C22 C23 C24 113.3(2)
C22 C23 H23 123.4
C24 C23 H23 123.4
C21 C20 C19 120.74(18)
C21 C20 H20 119.6
C19 C20 H20 119.6
C14 C15 C16 119.67(19)
C14 C15 H15 120.2
C16 C15 H15 120.2
C8 C7 C6 121.25(19)
C8 C7 H7 119.4
C6 C7 H7 119.4
C1 C13 H13A 109.5
C1 C13 H13B 109.5
H13A C13 H13B 109.5
C1 C13 H13C 109.5
H13A C13 H13C 109.5
H13B C13 H13C 109.5
C25 C24 C23 112.6(2)
C25 C24 H24 123.7
C23 C24 H24 123.7
C11 C12 S1 112.14(17)
C11 C12 H12 123.9
S1 C12 H12 123.9
C14 C26 H26A 109.5
C14 C26 H26B 109.5
H26A C26 H26B 109.5
C14 C26 H26C 109.5
H26A C26 H26C 109.5
H26B C26 H26C 109.5
C12 C11 C10 112.6(2)
C12 C11 H11 123.7
C10 C11 H11 123.7
C7 C8 C9 125.68(19)
C7 C8 H8 117.2
C9 C8 H8 117.2

loop_
_geom_bond_atom_site_label_1
_geom_bond_atom_site_label_2
_geom_bond_distance
S2 C25 1.708(2)
S2 C22 1.735(2)
S1 C12 1.707(2)
S1 C9 1.728(2)
O2 C1 1.358(2)
O2 C3 1.396(2)
O4 C6 1.273(2)
O3 C5 1.303(2)
O3 H33 0.82
O5 C14 1.356(3)
O5 C18 1.399(3)
O8 C19 1.281(2)
O7 C16 1.295(2)
O7 H77 0.82
O6 C18 1.206(2)
O1 C3 1.210(2)
C17 C16 1.417(3)
C17 C19 1.439(3)
C17 C18 1.440(3)
C4 C5 1.418(3)
C4 C6 1.440(3)
C4 C3 1.443(3)
C1 C2 1.344(3)
C1 C13 1.483(3)
C5 C2 1.423(3)
C2 H2 0.93
C9 C10 1.369(3)
C9 C8 1.450(3)
C22 C23 1.368(3)
C22 C21 1.435(3)
C14 C15 1.340(3)
C14 C26 1.487(3)
C25 C24 1.361(3)
C25 H25 0.93
C19 C20 1.450(3)
C16 C15 1.421(3)
C10 C11 1.412(3)
C10 H10 0.93
C6 C7 1.450(3)
C21 C20 1.339(3)
C21 H21 0.93
C23 C24 1.408(3)
C23 H23 0.93
C20 H20 0.93
C15 H15 0.93
C7 C8 1.339(3)
C7 H7 0.93
C13 H13A 0.96
C13 H13B 0.96
C13 H13C 0.96
C24 H24 0.93
C12 C11 1.360(3)
C12 H12 0.93
C26 H26A 0.96
C26 H26B 0.96
C26 H26C 0.96
C11 H11 0.93
C8 H8 0.93

loop_
_geom_hbond_atom_site_label_D
_geom_hbond_atom_site_label_H
_geom_hbond_atom_site_label_A
_geom_hbond_site_symmetry_A
_geom_hbond_distance_DH
_geom_hbond_distance_HA
_geom_hbond_distance_DA
_geom_hbond_angle_DHA
_geom_hbond_publ_flag
O3 H33 O4 . 0.82 1.68 2.421(2) 150 yes
O7 H77 O8 . 0.82 1.65 2.400(2) 150 yes
C8 H8 O5 1_555 0.93 2.60 3.481(3) 159 yes
C10 H10 O6 1_555 0.93 2.59 3.280(3) 132 yes
C10 H10 O8 2_756 0.93 2.59 3.288(3) 132 yes
C13 H13C O6 2_655 0.96 2.58 3.507(3) 164 yes
C23 H23 O4 2_656 0.93 2.56 3.245(3) 131 yes
C25 H25 O7 1_465 0.93 2.38 3.240(3) 153 yes
C26 H26B O1 2_755 0.96 2.41 3.338(3) 163 yes

loop_
_cod_related_entry_id
_cod_related_entry_database
_cod_related_entry_code
1 ChemSpider 18338432
